data_7009446
loop_
_publ_author_name
'Lobbia, Giancarlo Gioia'
'Pellei, Maura'
'Pettinari, Claudio'
'Santini, Carlo'
'Skelton, Brian W.'
'White, Allan H.'

_publ_section_title
;
 Solution and solid-state structural properties of silver(I)
 dihydrobis(pyrazolyl)borate compounds with tertiary mono(phosphine)
 ligands&#x200A;&#x2020;
;
_journal_issue 13
_journal_name_full 'Journal of the Chemical Society, Dalton Transactions'
_journal_page_first 2123
_journal_paper_doi 10.1039/b001168l
_journal_year 2000
_chemical_formula_sum 'C42 H38 Ag B N4 P2'
_chemical_formula_weight 779.42
_space_group_IT_number 14
_symmetry_cell_setting monoclinic
_symmetry_space_group_name_Hall '-P 2ybc'
_symmetry_space_group_name_H-M 'P 1 21/c 1'
_cell_angle_alpha 90.00000
_cell_angle_beta 94.93(2)
_cell_angle_gamma 90.00000
_cell_formula_units_Z 4
_cell_length_a 13.154(2)
_cell_length_b 14.724(2)
_cell_length_c 19.690(3)
_cell_measurement_reflns_used 8
_cell_measurement_temperature 293
_cell_measurement_theta_max 18.4
_cell_measurement_theta_min 17.9
_cell_volume 3799.4(10)
_computing_cell_refinement 'Enraf Nonius software'
_computing_data_collection 'Enraf Nonius software'
_computing_data_reduction xtal
_computing_molecular_graphics xtal
_computing_publication_material 'xtal BONDLA CIFIO'
_computing_structure_refinement xtal
_computing_structure_solution xtal
_diffrn_ambient_temperature 293
_diffrn_measurement_device_type
;
 CAD4 diffractometer
;
_diffrn_measurement_method '2\q-\w scans'
_diffrn_radiation_detector 'single counter'
_diffrn_radiation_monochromator graphite
_diffrn_radiation_source 'rotating anode'
_diffrn_radiation_type 'Mo K\a'
_diffrn_radiation_wavelength .71073
_diffrn_reflns_limit_h_max 18
_diffrn_reflns_limit_h_min 0
_diffrn_reflns_limit_k_max 20
_diffrn_reflns_limit_k_min 0
_diffrn_reflns_limit_l_max 27
_diffrn_reflns_limit_l_min -27
_diffrn_reflns_number 11068
_diffrn_reflns_theta_max 30.0
_diffrn_reflns_theta_min 1.2
_diffrn_standards_decay_% 0
_diffrn_standards_interval_time 60
_diffrn_standards_number 8
_exptl_absorpt_coefficient_mu .65
_exptl_absorpt_correction_T_max .85
_exptl_absorpt_correction_T_min .81
_exptl_absorpt_correction_type gaussian
_exptl_absorpt_process_details
;
 XTAL absorb                 
;
_exptl_crystal_colour colourless
_exptl_crystal_density_diffrn 1.363
_exptl_crystal_description prism
_exptl_crystal_F_000 1600
_exptl_crystal_size_max 0.98
_exptl_crystal_size_mid 0.31
_exptl_crystal_size_min .26
_refine_diff_density_max .89
_refine_diff_density_min -.89
_refine_ls_goodness_of_fit_all 1.553
_refine_ls_goodness_of_fit_ref 1.761
_refine_ls_hydrogen_treatment refall
_refine_ls_matrix_type full
_refine_ls_number_constraints 0
_refine_ls_number_parameters 604
_refine_ls_number_reflns 7326
_refine_ls_number_restraints 0
_refine_ls_R_factor_all .069
_refine_ls_R_factor_gt .0457
_refine_ls_shift/su_max .0279
_refine_ls_shift/su_mean .00131
_refine_ls_structure_factor_coef F
_refine_ls_weighting_scheme calc
_refine_ls_wR_factor_all .052
_refine_ls_wR_factor_ref .0477
_reflns_limit_h_max 18
_reflns_limit_h_min 0
_reflns_limit_k_max 20
_reflns_limit_k_min 0
_reflns_limit_l_max 27
_reflns_limit_l_min -27
_reflns_number_gt 7326
_reflns_number_total 11068
_reflns_threshold_expression 'I    > 3.00 sig(I   )'
_cod_data_source_file b001168l.txt
_cod_data_source_block bbtp
_cod_original_sg_symbol_Hall -p_2ybc
_cod_original_sg_symbol_H-M P_1_21/c_1
_cod_original_formula_sum 'C42 H38 Ag1 B1 N4 P2'
_cod_database_code 7009446

loop_
_symmetry_equiv_pos_as_xyz
+x,+y,+z
-x,1/2+y,1/2-z
-x,-y,-z
+x,1/2-y,1/2+z

loop_
_atom_site_label
_atom_site_fract_x
_atom_site_fract_y
_atom_site_fract_z
_atom_site_U_iso_or_equiv
_atom_site_adp_type
_atom_site_calc_flag
_atom_site_calc_attached_atom
_atom_site_occupancy
_atom_site_disorder_assembly
_atom_site_disorder_group
Ag .74307(2) .45707(2) .261320(10) .04048(14) Uani ? ? 1.00000 ? ?
B .6642(4) .5577(3) .1053(2) .053(3) Uani ? ? 1.00000 ? ?
N11 .5953(2) .4774(2) .12384(15) .0482(17) Uani ? ? 1.00000 ? ?
N12 .6278(2) .4140(2) .17083(16) .055(2) Uani ? ? 1.00000 ? ?
C13 .5507(4) .3552(3) .1727(2) .069(3) Uani ? ? 1.00000 ? ?
C14 .4712(4) .3788(4) .1275(3) .077(3) Uani ? ? 1.00000 ? ?
C15 .5005(3) .4554(4) .0971(2) .063(3) Uani ? ? 1.00000 ? ?
N21 .6752(2) .6277(2) .16344(15) .0438(16) Uani ? ? 1.00000 ? ?
N22 .7271(2) .6094(2) .22447(15) .0477(17) Uani ? ? 1.00000 ? ?
C23 .7256(3) .6854(3) .2608(2) .055(2) Uani ? ? 1.00000 ? ?
C24 .6747(3) .7542(3) .2241(2) .059(3) Uani ? ? 1.00000 ? ?
C25 .6440(3) .7143(3) .1639(2) .056(2) Uani ? ? 1.00000 ? ?
P1 .92029(6) .40987(6) .27567(4) .0378(4) Uani ? ? 1.00000 ? ?
C111 .9485(2) .3024(2) .31859(17) .0397(17) Uani ? ? 1.00000 ? ?
C112 .8690(3) .2540(3) .3411(3) .069(3) Uani ? ? 1.00000 ? ?
C113 .8845(4) .1722(3) .3750(3) .085(3) Uani ? ? 1.00000 ? ?
C114 .9821(4) .1376(3) .3860(2) .062(3) Uani ? ? 1.00000 ? ?
C115 1.0615(3) .1847(3) .3643(2) .057(2) Uani ? ? 1.00000 ? ?
C116 1.0455(3) .2660(3) .3304(2) .052(2) Uani ? ? 1.00000 ? ?
C121 .9853(3) .4047(2) .19754(17) .0417(18) Uani ? ? 1.00000 ? ?
C122 .9265(3) .3934(3) .1367(2) .053(2) Uani ? ? 1.00000 ? ?
C123 .9711(4) .3863(3) .0759(2) .072(3) Uani ? ? 1.00000 ? ?
C124 1.0753(5) .3900(4) .0751(3) .078(3) Uani ? ? 1.00000 ? ?
C125 1.1352(4) .4020(4) .1352(3) .078(3) Uani ? ? 1.00000 ? ?
C126 1.0913(3) .4106(3) .1963(2) .057(2) Uani ? ? 1.00000 ? ?
C131 .9920(2) .4941(2) .32801(17) .0385(17) Uani ? ? 1.00000 ? ?
C132 .9925(3) .5820(3) .3034(2) .058(2) Uani ? ? 1.00000 ? ?
C133 1.0345(4) .6522(3) .3423(3) .069(3) Uani ? ? 1.00000 ? ?
C134 1.0776(3) .6353(3) .4073(2) .060(3) Uani ? ? 1.00000 ? ?
C135 1.0778(3) .5489(3) .4324(2) .060(2) Uani ? ? 1.00000 ? ?
C136 1.0355(3) .4785(3) .3934(2) .050(2) Uani ? ? 1.00000 ? ?
P2 .63410(6) .46858(6) .35923(4) .0385(4) Uani ? ? 1.00000 ? ?
C211 .4988(2) .4913(3) .33590(18) .0435(19) Uani ? ? 1.00000 ? ?
C212 .4743(3) .5472(3) .2804(2) .065(3) Uani ? ? 1.00000 ? ?
C213 .3742(4) .5727(4) .2633(3) .081(3) Uani ? ? 1.00000 ? ?
C214 .2979(3) .5399(4) .3009(3) .077(3) Uani ? ? 1.00000 ? ?
C215 .3208(3) .4832(4) .3541(3) .069(3) Uani ? ? 1.00000 ? ?
C216 .4222(3) .4580(3) .3730(2) .053(2) Uani ? ? 1.00000 ? ?
C221 .6716(2) .5645(2) .41426(16) .0378(17) Uani ? ? 1.00000 ? ?
C222 .7750(3) .5838(3) .4281(2) .048(2) Uani ? ? 1.00000 ? ?
C223 .8069(3) .6564(3) .4677(2) .057(2) Uani ? ? 1.00000 ? ?
C224 .7373(3) .7134(3) .4940(2) .056(2) Uani ? ? 1.00000 ? ?
C225 .6337(3) .6968(3) .4805(2) .056(2) Uani ? ? 1.00000 ? ?
C226 .6016(3) .6226(3) .44105(19) .048(2) Uani ? ? 1.00000 ? ?
C231 .6339(2) .3715(2) .41664(18) .0419(18) Uani ? ? 1.00000 ? ?
C232 .6125(3) .2864(3) .3888(2) .057(3) Uani ? ? 1.00000 ? ?
C233 .6155(4) .2096(3) .4284(3) .069(3) Uani ? ? 1.00000 ? ?
C234 .6414(3) .2161(4) .4976(3) .070(3) Uani ? ? 1.00000 ? ?
C235 .6624(3) .2996(4) .5265(3) .067(3) Uani ? ? 1.00000 ? ?
C236 .6592(3) .3762(3) .4862(2) .052(2) Uani ? ? 1.00000 ? ?
H1 .737(3) .530(2) .0962(16) .042(9) Uiso ? ? 1.00000 ? ?
H2 .627(3) .592(3) .062(2) .075(13) Uiso ? ? 1.00000 ? ?
H13 .558(3) .304(3) .199(2) .064(13) Uiso ? ? 1.00000 ? ?
H14 .431(4) .347(3) .122(2) .082(18) Uiso ? ? 1.00000 ? ?
H15 .475(4) .493(3) .060(2) .102(18) Uiso ? ? 1.00000 ? ?
H23 .756(3) .684(3) .3084(19) .062(12) Uiso ? ? 1.00000 ? ?
H24 .652(3) .811(3) .241(2) .078(14) Uiso ? ? 1.00000 ? ?
H25 .609(3) .732(3) .1252(19) .060(12) Uiso ? ? 1.00000 ? ?
H112 .803(3) .276(3) .334(2) .086(15) Uiso ? ? 1.00000 ? ?
H113 .829(4) .135(3) .392(2) .106(18) Uiso ? ? 1.00000 ? ?
H114 .991(3) .079(3) .408(2) .071(13) Uiso ? ? 1.00000 ? ?
H115 1.119(3) .162(3) .369(2) .083(16) Uiso ? ? 1.00000 ? ?
H116 1.091(3) .300(3) .3172(19) .058(12) Uiso ? ? 1.00000 ? ?
H122 .849(3) .387(3) .138(2) .093(15) Uiso ? ? 1.00000 ? ?
H123 .931(3) .375(3) .032(2) .082(15) Uiso ? ? 1.00000 ? ?
H124 1.107(3) .382(3) .036(2) .082(14) Uiso ? ? 1.00000 ? ?
H125 1.208(4) .411(4) .136(3) .13(2) Uiso ? ? 1.00000 ? ?
H126 1.131(3) .426(2) .2384(18) .046(10) Uiso ? ? 1.00000 ? ?
H132 .977(3) .593(3) .260(2) .069(13) Uiso ? ? 1.00000 ? ?
H133 1.038(3) .710(3) .324(2) .073(14) Uiso ? ? 1.00000 ? ?
H134 1.101(3) .686(3) .433(2) .064(12) Uiso ? ? 1.00000 ? ?
H135 1.108(3) .532(2) .4768(19) .054(11) Uiso ? ? 1.00000 ? ?
H136 1.026(3) .421(3) .4093(19) .060(12) Uiso ? ? 1.00000 ? ?
H212 .518(4) .565(3) .253(2) .086(17) Uiso ? ? 1.00000 ? ?
H213 .362(3) .611(3) .227(2) .071(14) Uiso ? ? 1.00000 ? ?
H214 .238(4) .563(3) .286(2) .092(16) Uiso ? ? 1.00000 ? ?
H215 .273(3) .459(3) .382(2) .070(13) Uiso ? ? 1.00000 ? ?
H216 .442(3) .416(2) .4140(19) .057(11) Uiso ? ? 1.00000 ? ?
H222 .817(3) .542(2) .4112(19) .056(12) Uiso ? ? 1.00000 ? ?
H223 .871(3) .669(3) .474(2) .065(13) Uiso ? ? 1.00000 ? ?
H224 .755(3) .768(3) .5210(19) .066(12) Uiso ? ? 1.00000 ? ?
H225 .572(3) .737(3) .4971(19) .071(12) Uiso ? ? 1.00000 ? ?
H226 .530(3) .614(2) .4313(17) .050(10) Uiso ? ? 1.00000 ? ?
H232 .605(3) .281(3) .346(2) .073(15) Uiso ? ? 1.00000 ? ?
H233 .602(3) .154(3) .410(2) .069(14) Uiso ? ? 1.00000 ? ?
H234 .644(3) .161(3) .521(2) .068(13) Uiso ? ? 1.00000 ? ?
H235 .679(3) .305(3) .576(2) .085(15) Uiso ? ? 1.00000 ? ?
H236 .667(3) .430(2) .5044(18) .048(11) Uiso ? ? 1.00000 ? ?

loop_
_atom_site_aniso_label
_atom_site_aniso_U_11
_atom_site_aniso_U_22
_atom_site_aniso_U_33
_atom_site_aniso_U_12
_atom_site_aniso_U_13
_atom_site_aniso_U_23
Ag .03088(13) .04697(16) .04335(15) .00510(12) .00178(9) .00308(13)
B .054(3) .061(3) .044(2) .002(2) .004(2) .005(2)
N11 .0447(17) .056(2) .0429(17) .0034(14) -.0049(13) -.0035(14)
N12 .055(2) .057(2) .052(2) -.0095(17) -.0036(16) -.0008(16)
C13 .085(3) .062(3) .060(3) -.023(3) .001(2) -.004(2)
C14 .056(3) .089(4) .085(4) -.023(3) .002(3) -.029(3)
C15 .046(2) .080(3) .061(3) .004(2) -.007(2) -.020(3)
N21 .0328(15) .0514(19) .0468(17) .0016(13) .0014(12) .0099(14)
N22 .0479(17) .0470(18) .0464(18) -.0010(14) -.0057(14) .0083(14)
C23 .060(3) .051(2) .053(2) -.004(2) -.001(2) .006(2)
C24 .065(3) .049(3) .064(3) .007(2) .008(2) .003(2)
C25 .052(2) .058(3) .058(3) .010(2) .002(2) .016(2)
P1 .0304(4) .0417(5) .0416(5) .0054(4) .0036(3) .0017(4)
C111 .0349(17) .044(2) .0409(18) .0049(15) .0039(14) -.0000(15)
C112 .043(2) .064(3) .101(4) .010(2) .016(2) .027(3)
C113 .067(3) .071(3) .120(4) .007(3) .030(3) .042(3)
C114 .079(3) .048(3) .061(3) .014(2) .008(2) .013(2)
C115 .058(3) .054(3) .057(3) .020(2) -.002(2) -.002(2)
C116 .040(2) .052(2) .065(3) .0074(18) .0059(19) .005(2)
C121 .043(2) .041(2) .0412(19) .0083(15) .0082(15) .0024(15)
C122 .057(2) .053(2) .048(2) .004(2) .0058(19) -.0012(18)
C123 .102(4) .070(3) .045(3) .011(3) .011(3) -.003(2)
C124 .101(4) .082(4) .057(3) .030(3) .036(3) .004(3)
C125 .062(3) .090(4) .086(4) .020(3) .032(3) .010(3)
C126 .040(2) .078(3) .056(2) .009(2) .0125(19) .004(2)
C131 .0290(15) .045(2) .0420(19) .0068(14) .0066(13) -.0000(16)
C132 .071(3) .055(3) .047(2) -.001(2) -.002(2) .005(2)
C133 .085(3) .047(3) .071(3) -.012(2) -.003(3) .002(2)
C134 .047(2) .057(3) .076(3) -.005(2) -.003(2) -.014(2)
C135 .052(2) .070(3) .054(2) .007(2) -.0102(19) -.006(2)
C136 .049(2) .047(2) .052(2) .0049(18) -.0031(17) .0028(18)
P2 .0299(4) .0469(5) .0393(5) .0005(4) .0063(3) -.0012(4)
C211 .0323(17) .054(2) .044(2) .0010(16) .0023(14) -.0086(17)
C212 .041(2) .094(4) .059(3) .008(2) .006(2) .013(3)
C213 .052(3) .106(4) .081(4) .022(3) -.014(2) .010(3)
C214 .035(2) .094(4) .100(4) .012(3) -.009(2) -.025(3)
C215 .032(2) .081(3) .095(4) -.010(2) .016(2) -.023(3)
C216 .0332(18) .066(3) .062(2) -.0063(19) .0087(17) -.011(2)
C221 .0333(16) .0415(19) .0387(17) -.0001(14) .0040(14) .0024(14)
C222 .0352(19) .058(2) .051(2) .0044(18) .0045(16) .0002(19)
C223 .041(2) .069(3) .059(3) -.009(2) -.0035(19) -.003(2)
C224 .059(3) .052(2) .056(2) -.007(2) .003(2) -.008(2)
C225 .054(2) .055(2) .060(3) .003(2) .009(2) -.009(2)
C226 .0357(19) .057(2) .053(2) .0020(18) .0067(17) -.0082(19)
C231 .0286(16) .047(2) .051(2) -.0009(15) .0099(15) .0016(17)
C232 .056(2) .057(3) .059(3) -.007(2) .013(2) -.001(2)
C233 .065(3) .052(3) .093(4) -.012(2) .023(3) .003(3)
C234 .052(3) .069(3) .093(4) .001(2) .020(2) .032(3)
C235 .058(3) .082(4) .060(3) -.007(2) .003(2) .020(3)
C236 .049(2) .059(3) .048(2) -.005(2) .0045(17) .005(2)

loop_
_atom_type_symbol
_atom_type_description
_atom_type_oxidation_number
_atom_type_number_in_cell
_atom_type_scat_dispersion_real
_atom_type_scat_dispersion_imag
_atom_type_scat_source
C ? 0 168 .002 .002 'Int Tables Vol IV Tables 2.2B and 2.3.1'
H ? 0 152 0 0 'Int Tables Vol IV Tables 2.2B and 2.3.1'
Ag ? 0 4 -1.085 1.101 'Int Tables Vol IV Tables 2.2B and 2.3.1'
B ? 0 4 0 .001 'Int Tables Vol IV Tables 2.2B and 2.3.1'
N ? 0 16 .004 .003 'Int Tables Vol IV Tables 2.2B and 2.3.1'
P ? 0 8 .09 .095 'Int Tables Vol IV Tables 2.2B and 2.3.1'

loop_
_diffrn_attenuator_code
_diffrn_attenuator_scale
? ?

loop_
_geom_angle_atom_site_label_1
_geom_angle_atom_site_label_2
_geom_angle_atom_site_label_3
_geom_angle_site_symmetry_1
_geom_angle_site_symmetry_2
_geom_angle_site_symmetry_3
_geom_angle
_geom_angle_publ_flag
N12 Ag N22 . . . 89.33(11) ?
N12 Ag P1 . . . 124.61(8) ?
N12 Ag P2 . . . 103.26(8) ?
N22 Ag P1 . . . 111.55(8) ?
N22 Ag P2 . . . 97.50(8) ?
P1 Ag P2 . . . 122.51(3) ?
N11 B N21 . . . 110.8(3) ?
N11 B H1 . . . 107.5(17) ?
N11 B H2 . . . 108(2) ?
N21 B H1 . . . 110.4(17) ?
N21 B H2 . . . 107(2) ?
H1 B H2 . . . 113(3) ?
B N11 N12 . . . 121.9(3) ?
B N11 C15 . . . 128.9(3) ?
N12 N11 C15 . . . 109.1(3) ?
Ag N12 N11 . . . 118.8(2) ?
Ag N12 C13 . . . 127.0(3) ?
N11 N12 C13 . . . 105.6(3) ?
N12 C13 C14 . . . 111.0(4) ?
N12 C13 H13 . . . 120(2) ?
C14 C13 H13 . . . 128(2) ?
C13 C14 C15 . . . 105.7(5) ?
C13 C14 H14 . . . 117(4) ?
C15 C14 H14 . . . 136(4) ?
N11 C15 C14 . . . 108.5(4) ?
N11 C15 H15 . . . 114(3) ?
C14 C15 H15 . . . 137(3) ?
B N21 N22 . . . 122.3(3) ?
B N21 C25 . . . 129.3(3) ?
N22 N21 C25 . . . 108.4(3) ?
Ag N22 N21 . . . 119.1(2) ?
Ag N22 C23 . . . 129.8(3) ?
N21 N22 C23 . . . 106.2(3) ?
N22 C23 C24 . . . 111.4(4) ?
N22 C23 H23 . . . 118(2) ?
C24 C23 H23 . . . 130(2) ?
C23 C24 C25 . . . 103.6(4) ?
C23 C24 H24 . . . 128(2) ?
C25 C24 H24 . . . 127(2) ?
N21 C25 C24 . . . 110.5(4) ?
N21 C25 H25 . . . 114(2) ?
C24 C25 H25 . . . 135(2) ?
Ag P1 C111 . . . 117.35(11) ?
Ag P1 C121 . . . 115.42(11) ?
Ag P1 C131 . . . 108.44(11) ?
C111 P1 C121 . . . 105.29(16) ?
C111 P1 C131 . . . 104.73(15) ?
C121 P1 C131 . . . 104.36(16) ?
P1 C111 C112 . . . 118.2(3) ?
P1 C111 C116 . . . 124.3(3) ?
C112 C111 C116 . . . 117.5(4) ?
C111 C112 C113 . . . 121.6(4) ?
C111 C112 H112 . . . 120(3) ?
C113 C112 H112 . . . 118(3) ?
C112 C113 C114 . . . 119.5(5) ?
C112 C113 H113 . . . 124(3) ?
C114 C113 H113 . . . 116(3) ?
C113 C114 C115 . . . 119.6(4) ?
C113 C114 H114 . . . 118(2) ?
C115 C114 H114 . . . 122(2) ?
C114 C115 C116 . . . 120.6(4) ?
C114 C115 H115 . . . 119(3) ?
C116 C115 H115 . . . 120(3) ?
C111 C116 C115 . . . 121.2(4) ?
C111 C116 H116 . . . 113(3) ?
C115 C116 H116 . . . 126(3) ?
P1 C121 C122 . . . 117.9(3) ?
P1 C121 C126 . . . 123.5(3) ?
C122 C121 C126 . . . 118.6(4) ?
C121 C122 C123 . . . 120.9(4) ?
C121 C122 H122 . . . 118(2) ?
C123 C122 H122 . . . 121(2) ?
C122 C123 C124 . . . 120.3(4) ?
C122 C123 H123 . . . 123(3) ?
C124 C123 H123 . . . 117(3) ?
C123 C124 C125 . . . 119.7(5) ?
C123 C124 H124 . . . 122(3) ?
C125 C124 H124 . . . 118(3) ?
C124 C125 C126 . . . 120.5(5) ?
C124 C125 H125 . . . 122(3) ?
C126 C125 H125 . . . 117(3) ?
C121 C126 C125 . . . 120.0(4) ?
C121 C126 H126 . . . 118(2) ?
C125 C126 H126 . . . 122(2) ?
P1 C131 C132 . . . 117.2(3) ?
P1 C131 C136 . . . 124.5(3) ?
C132 C131 C136 . . . 117.9(3) ?
C131 C132 C133 . . . 121.5(4) ?
C131 C132 H132 . . . 120(3) ?
C133 C132 H132 . . . 117(3) ?
C132 C133 C134 . . . 119.8(4) ?
C132 C133 H133 . . . 120(2) ?
C134 C133 H133 . . . 120(2) ?
C133 C134 C135 . . . 119.5(4) ?
C133 C134 H134 . . . 117(2) ?
C135 C134 H134 . . . 123(2) ?
C134 C135 C136 . . . 120.7(4) ?
C134 C135 H135 . . . 124(2) ?
C136 C135 H135 . . . 115(2) ?
C131 C136 C135 . . . 120.6(4) ?
C131 C136 H136 . . . 115(2) ?
C135 C136 H136 . . . 124(2) ?
Ag P2 C211 . . . 115.31(12) ?
Ag P2 C221 . . . 111.49(11) ?
Ag P2 C231 . . . 117.09(12) ?
C211 P2 C221 . . . 102.44(16) ?
C211 P2 C231 . . . 104.26(16) ?
C221 P2 C231 . . . 104.70(15) ?
P2 C211 C212 . . . 117.5(3) ?
P2 C211 C216 . . . 122.6(3) ?
C212 C211 C216 . . . 119.8(3) ?
C211 C212 C213 . . . 120.4(4) ?
C211 C212 H212 . . . 123(3) ?
C213 C212 H212 . . . 116(3) ?
C212 C213 C214 . . . 119.6(5) ?
C212 C213 H213 . . . 117(3) ?
C214 C213 H213 . . . 123(3) ?
C213 C214 C215 . . . 120.4(4) ?
C213 C214 H214 . . . 111(3) ?
C215 C214 H214 . . . 129(3) ?
C214 C215 C216 . . . 120.8(4) ?
C214 C215 H215 . . . 125(2) ?
C216 C215 H215 . . . 115(2) ?
C211 C216 C215 . . . 119.0(4) ?
C211 C216 H216 . . . 118(2) ?
C215 C216 H216 . . . 123(2) ?
P2 C221 C222 . . . 119.0(3) ?
P2 C221 C226 . . . 123.1(2) ?
C222 C221 C226 . . . 117.8(3) ?
C221 C222 C223 . . . 121.2(4) ?
C221 C222 H222 . . . 114(2) ?
C223 C222 H222 . . . 125(2) ?
C222 C223 C224 . . . 120.7(4) ?
C222 C223 H223 . . . 120(3) ?
C224 C223 H223 . . . 119(3) ?
C223 C224 C225 . . . 119.7(4) ?
C223 C224 H224 . . . 125(2) ?
C225 C224 H224 . . . 116(2) ?
C224 C225 C226 . . . 119.5(4) ?
C224 C225 H225 . . . 127(2) ?
C226 C225 H225 . . . 114(2) ?
C221 C226 C225 . . . 121.1(3) ?
C221 C226 H226 . . . 121(2) ?
C225 C226 H226 . . . 118(2) ?
P2 C231 C232 . . . 118.3(3) ?
P2 C231 C236 . . . 124.2(3) ?
C232 C231 C236 . . . 117.4(4) ?
C231 C232 C233 . . . 121.7(4) ?
C231 C232 H232 . . . 119(3) ?
C233 C232 H232 . . . 119(3) ?
C232 C233 C234 . . . 119.8(5) ?
C232 C233 H233 . . . 122(3) ?
C234 C233 H233 . . . 119(3) ?
C233 C234 C235 . . . 119.7(5) ?
C233 C234 H234 . . . 115(2) ?
C235 C234 H234 . . . 126(2) ?
C234 C235 C236 . . . 119.9(5) ?
C234 C235 H235 . . . 121(3) ?
C236 C235 H235 . . . 119(3) ?
C231 C236 C235 . . . 121.5(4) ?
C231 C236 H236 . . . 117(2) ?
C235 C236 H236 . . . 121(2) ?

loop_
_geom_bond_atom_site_label_1
_geom_bond_atom_site_label_2
_geom_bond_site_symmetry_1
_geom_bond_site_symmetry_2
_geom_bond_distance
_geom_bond_publ_flag
Ag N12 . . 2.326(3) ?
Ag N22 . . 2.360(3) ?
Ag P1 . . 2.4257(9) ?
Ag P2 . . 2.5050(9) ?
B N11 . . 1.552(6) ?
B N21 . . 1.539(6) ?
B H1 . . 1.07(3) ?
B H2 . . 1.08(4) ?
N11 N12 . . 1.356(4) ?
N11 C15 . . 1.350(5) ?
N12 C13 . . 1.337(6) ?
C13 C14 . . 1.359(7) ?
C13 H13 . . .92(4) ?
C14 C15 . . 1.348(8) ?
C14 H14 . . .70(5) ?
C15 H15 . . .96(5) ?
N21 N22 . . 1.357(4) ?
N21 C25 . . 1.340(5) ?
N22 C23 . . 1.330(5) ?
C23 C24 . . 1.383(6) ?
C23 H23 . . .99(4) ?
C24 C25 . . 1.353(6) ?
C24 H24 . . .96(4) ?
C25 H25 . . .90(4) ?
P1 C111 . . 1.817(3) ?
P1 C121 . . 1.825(4) ?
P1 C131 . . 1.822(3) ?
C111 C112 . . 1.370(6) ?
C111 C116 . . 1.385(5) ?
C112 C113 . . 1.384(7) ?
C112 H112 . . .92(4) ?
C113 C114 . . 1.382(7) ?
C113 H113 . . .98(5) ?
C114 C115 . . 1.353(7) ?
C114 H114 . . .96(4) ?
C115 C116 . . 1.378(6) ?
C115 H115 . . .83(4) ?
C116 H116 . . .84(4) ?
C121 C122 . . 1.379(5) ?
C121 C126 . . 1.398(5) ?
C122 C123 . . 1.383(7) ?
C122 H122 . . 1.03(4) ?
C123 C124 . . 1.372(8) ?
C123 H123 . . .98(4) ?
C124 C125 . . 1.375(7) ?
C124 H124 . . .92(5) ?
C125 C126 . . 1.386(7) ?
C125 H125 . . .97(6) ?
C126 H126 . . .97(3) ?
C131 C132 . . 1.383(6) ?
C131 C136 . . 1.382(5) ?
C132 C133 . . 1.374(6) ?
C132 H132 . . .88(4) ?
C133 C134 . . 1.377(7) ?
C133 H133 . . .93(4) ?
C134 C135 . . 1.365(7) ?
C134 H134 . . .94(4) ?
C135 C136 . . 1.380(6) ?
C135 H135 . . .96(4) ?
C136 H136 . . .92(4) ?
P2 C211 . . 1.830(3) ?
P2 C221 . . 1.822(3) ?
P2 C231 . . 1.823(4) ?
C211 C212 . . 1.384(6) ?
C211 C216 . . 1.385(5) ?
C212 C213 . . 1.383(6) ?
C212 H212 . . .85(5) ?
C213 C214 . . 1.384(8) ?
C213 H213 . . .92(4) ?
C214 C215 . . 1.354(8) ?
C214 H214 . . .89(5) ?
C215 C216 . . 1.404(5) ?
C215 H215 . . .94(4) ?
C216 H216 . . 1.03(4) ?
C221 C222 . . 1.393(5) ?
C221 C226 . . 1.393(5) ?
C222 C223 . . 1.367(6) ?
C222 H222 . . .90(4) ?
C223 C224 . . 1.375(6) ?
C223 H223 . . .86(4) ?
C224 C225 . . 1.388(6) ?
C224 H224 . . .98(4) ?
C225 C226 . . 1.385(6) ?
C225 H225 . . 1.08(4) ?
C226 H226 . . .95(3) ?
C231 C232 . . 1.386(6) ?
C231 C236 . . 1.383(5) ?
C232 C233 . . 1.373(7) ?
C232 H232 . . .84(4) ?
C233 C234 . . 1.379(8) ?
C233 H233 . . .91(4) ?
C234 C235 . . 1.373(7) ?
C234 H234 . . .93(4) ?
C235 C236 . . 1.377(7) ?
C235 H235 . . .98(4) ?
C236 H236 . . .87(4) ?

loop_
_geom_contact_atom_site_label_1
_geom_contact_atom_site_label_2
_geom_contact_distance
_geom_contact_site_symmetry_1
_geom_contact_site_symmetry_2
_geom_contact_publ_flag
Ag B 3.488(5) . . ?
Ag N11 3.208(3) . . ?
Ag C13 3.308(5) . . ?
Ag N21 3.244(3) . . ?
Ag C23 3.370(4) . . ?
Ag C111 3.638(3) . . ?
Ag C112 3.702(5) . . ?
Ag C121 3.608(4) . . ?
Ag C122 3.707(4) . . ?
Ag C131 3.464(3) . . ?
Ag C132 3.790(4) . . ?
Ag C211 3.680(3) . . ?
Ag C212 3.825(4) . . ?
Ag C221 3.597(3) . . ?
Ag C222 3.769(4) . . ?
Ag C231 3.709(4) . . ?
Ag C232 4.038(5) . . ?
Ag H1 3.42(3) . . ?
Ag H13 3.46(4) . . ?
Ag H23 3.47(4) . . ?
Ag H112 3.10(4) . . ?
Ag H122 3.08(5) . . ?
Ag H132 3.67(4) . . ?
Ag H212 3.35(5) . . ?
Ag H222 3.28(4) . . ?
Ag H232 3.65(4) . . ?
B N12 2.544(6) . . ?
B C15 2.620(7) . . ?
B N22 2.538(5) . . ?
B C25 2.602(7) . . ?
B H15 2.74(5) . . ?
B H25 2.71(4) . . ?
N11 C13 2.146(6) . . ?
N11 C14 2.190(6) . . ?
N11 N21 2.544(4) . . ?
N11 N22 3.181(4) . . ?
N11 H1 2.14(3) . . ?
N11 H2 2.15(4) . . ?
N11 H14 2.88(5) . . ?
N11 H15 1.95(5) . . ?
N11 H234 2.99(4) . '4 554' ?
N12 C14 2.222(6) . . ?
N12 C15 2.205(5) . . ?
N12 N21 3.213(5) . . ?
N12 N22 3.295(5) . . ?
N12 P1 4.208(3) . . ?
N12 P2 3.789(3) . . ?
N12 H1 2.74(3) . . ?
N12 H13 1.96(4) . . ?
N12 H14 2.86(5) . . ?
C13 C15 2.158(7) . . ?
C13 P2 4.098(5) . . ?
C13 H14 1.79(5) . . ?
C14 H13 2.06(4) . . ?
C14 H15 2.15(5) . . ?
C15 H2 2.74(4) . . ?
C15 H14 1.92(5) . . ?
N21 C23 2.149(5) . . ?
N21 C24 2.212(5) . . ?
N21 H1 2.16(3) . . ?
N21 H2 2.12(4) . . ?
N21 H25 1.89(4) . . ?
N21 H115 2.87(4) . '2 755' ?
N21 H212 2.99(5) . . ?
N22 C24 2.241(5) . . ?
N22 C25 2.187(5) . . ?
N22 P1 3.957(3) . . ?
N22 P2 3.659(3) . . ?
N22 H1 2.80(3) . . ?
N22 H23 2.00(4) . . ?
N22 H25 3.00(4) . . ?
N22 H115 2.94(5) . '2 755' ?
N22 H212 2.93(5) . . ?
C23 C25 2.150(6) . . ?
C23 P2 3.975(4) . . ?
C23 H24 2.11(4) . . ?
C24 H23 2.16(4) . . ?
C24 H25 2.09(4) . . ?
C25 H2 2.70(4) . . ?
C25 H24 2.07(4) . . ?
P1 C112 2.744(5) . . ?
P1 C113 4.057(5) . . ?
P1 C115 4.114(4) . . ?
P1 C116 2.838(4) . . ?
P1 C122 2.755(4) . . ?
P1 C123 4.062(5) . . ?
P1 C125 4.124(6) . . ?
P1 C126 2.847(4) . . ?
P1 C132 2.745(4) . . ?
P1 C133 4.046(5) . . ?
P1 C135 4.112(4) . . ?
P1 C136 2.843(4) . . ?
P1 P2 4.3233(13) . . ?
P1 H112 2.81(4) . . ?
P1 H116 2.83(4) . . ?
P1 H122 2.81(4) . . ?
P1 H126 2.94(4) . . ?
P1 H132 2.82(4) . . ?
P1 H133 3.60(4) . '2 745' ?
P1 H136 2.88(4) . . ?
P1 H222 3.66(4) . . ?
C111 C113 2.405(6) . . ?
C111 C114 2.783(6) . . ?
C111 C115 2.406(5) . . ?
C111 C121 2.895(5) . . ?
C111 C131 2.882(5) . . ?
C111 C136 3.148(5) . . ?
C111 H112 2.00(4) . . ?
C111 H116 1.88(4) . . ?
C111 H136 2.64(4) . . ?
C112 C114 2.390(6) . . ?
C112 C115 2.731(6) . . ?
C112 C116 2.356(6) . . ?
C112 H113 2.10(5) . . ?
C113 C115 2.363(7) . . ?
C113 C116 2.737(7) . . ?
C113 H112 1.99(4) . . ?
C113 H114 2.02(4) . . ?
C114 C116 2.372(6) . . ?
C114 H113 2.02(5) . . ?
C114 H115 1.90(4) . . ?
C115 H114 2.04(4) . . ?
C115 H116 2.00(4) . . ?
C115 H132 2.80(4) . '2 745' ?
C116 C121 3.358(5) . . ?
C116 C136 3.372(6) . . ?
C116 H115 1.94(4) . . ?
C116 H136 2.78(4) . . ?
C121 C123 2.402(6) . . ?
C121 C124 2.783(7) . . ?
C121 C125 2.411(7) . . ?
C121 C131 2.881(5) . . ?
C121 C132 3.337(6) . . ?
C121 H122 2.07(4) . . ?
C121 H126 2.04(3) . . ?
C121 H133 2.91(4) . '2 745' ?
C122 C124 2.389(7) . . ?
C122 C125 2.751(7) . . ?
C122 C126 2.388(6) . . ?
C122 H123 2.08(4) . . ?
C122 H133 2.84(4) . '2 745' ?
C123 C125 2.375(7) . . ?
C123 C126 2.758(6) . . ?
C123 H114 2.90(4) . '2 755' ?
C123 H122 2.10(5) . . ?
C123 H124 2.02(4) . . ?
C124 C126 2.397(7) . . ?
C124 H114 2.95(4) . '2 755' ?
C124 H123 2.02(4) . . ?
C124 H125 2.06(5) . . ?
C125 H124 1.99(4) . . ?
C125 H126 2.07(4) . . ?
C126 C131 3.244(6) . . ?
C126 H116 2.88(4) . . ?
C126 H125 2.02(6) . . ?
C131 C133 2.406(6) . . ?
C131 C134 2.780(6) . . ?
C131 C135 2.399(5) . . ?
C131 H126 2.83(4) . . ?
C131 H132 1.97(4) . . ?
C131 H136 1.95(4) . . ?
C132 C134 2.379(6) . . ?
C132 C135 2.732(6) . . ?
C132 C136 2.368(6) . . ?
C132 H133 2.00(4) . . ?
C133 C135 2.369(7) . . ?
C133 C136 2.748(6) . . ?
C133 H132 1.94(4) . . ?
C133 H134 1.98(4) . . ?
C134 C136 2.386(6) . . ?
C134 H133 2.01(4) . . ?
C134 H135 2.07(4) . . ?
C135 H134 2.04(4) . . ?
C135 H136 2.04(4) . . ?
C136 H135 1.99(4) . . ?
P2 C212 2.758(4) . . ?
P2 C213 4.062(5) . . ?
P2 C215 4.119(4) . . ?
P2 C216 2.828(4) . . ?
P2 C222 2.779(4) . . ?
P2 C223 4.066(4) . . ?
P2 C225 4.122(4) . . ?
P2 C226 2.835(4) . . ?
P2 C232 2.764(5) . . ?
P2 C233 4.064(5) . . ?
P2 C235 4.119(5) . . ?
P2 C236 2.840(4) . . ?
P2 H23 3.73(4) . . ?
P2 H112 3.67(4) . . ?
P2 H212 2.86(5) . . ?
P2 H216 2.93(4) . . ?
P2 H222 2.75(4) . . ?
P2 H226 2.96(3) . . ?
P2 H232 2.80(4) . . ?
P2 H236 2.91(4) . . ?
C211 C213 2.401(6) . . ?
C211 C214 2.767(5) . . ?
C211 C215 2.402(5) . . ?
C211 C221 2.847(4) . . ?
C211 C226 3.061(5) . . ?
C211 C231 2.883(5) . . ?
C211 H212 1.99(5) . . ?
C211 H216 2.08(4) . . ?
C211 H226 2.61(3) . . ?
C212 C214 2.392(6) . . ?
C212 C215 2.753(7) . . ?
C212 C216 2.395(6) . . ?
C212 H213 1.98(4) . . ?
C213 C215 2.375(8) . . ?
C213 C216 2.772(7) . . ?
C213 H212 1.92(5) . . ?
C213 H214 1.89(5) . . ?
C214 C216 2.397(6) . . ?
C214 H126 2.94(3) . '1 455' ?
C214 H213 2.03(4) . . ?
C214 H215 2.04(4) . . ?
C215 H214 2.03(5) . . ?
C215 H216 2.14(3) . . ?
C216 C231 3.115(5) . . ?
C216 H215 1.99(4) . . ?
C216 H226 2.88(3) . . ?
C221 C223 2.404(5) . . ?
C221 C224 2.790(5) . . ?
C221 C225 2.420(5) . . ?
C221 C231 2.886(5) . . ?
C221 C236 3.124(6) . . ?
C221 H222 1.94(4) . . ?
C221 H226 2.05(3) . . ?
C221 H236 2.66(4) . . ?
C222 C224 2.383(6) . . ?
C222 C225 2.760(6) . . ?
C222 C226 2.386(5) . . ?
C222 H23 2.78(4) . . ?
C222 H135 2.87(3) . '3 766' ?
C222 H223 1.95(4) . . ?
C223 C225 2.388(6) . . ?
C223 C226 2.751(5) . . ?
C223 H222 2.02(4) . . ?
C223 H224 2.09(4) . . ?
C224 C226 2.396(6) . . ?
C224 H223 1.95(4) . . ?
C224 H225 2.21(4) . . ?
C225 H216 2.91(4) . '3 666' ?
C225 H224 2.01(4) . . ?
C225 H226 2.01(3) . . ?
C226 H225 2.07(4) . . ?
C231 C233 2.409(6) . . ?
C231 C234 2.785(6) . . ?
C231 C235 2.408(6) . . ?
C231 H216 2.60(4) . . ?
C231 H232 1.94(4) . . ?
C231 H236 1.95(4) . . ?
C232 C234 2.380(7) . . ?
C232 C235 2.741(7) . . ?
C232 C236 2.365(6) . . ?
C232 H112 2.82(4) . . ?
C232 H233 2.01(4) . . ?
C233 C235 2.379(7) . . ?
C233 C236 2.743(7) . . ?
C233 H232 1.92(4) . . ?
C233 H234 1.96(4) . . ?
C234 C236 2.381(7) . . ?
C234 H225 2.90(4) . '3 666' ?
C234 H233 1.98(4) . . ?
C234 H235 2.05(4) . . ?
C235 H234 2.05(4) . . ?
C235 H236 1.97(4) . . ?
C236 H235 2.05(4) . . ?
H1 H2 1.80(5) . . ?
H2 H15 2.47(6) . . ?
H2 H25 2.44(5) . . ?
H13 H14 2.25(6) . . ?
H14 H15 2.56(7) . . ?
H15 H15 2.50(7) . '3 665' ?
H24 H25 2.57(5) . . ?
H25 H225 2.57(5) . '4 564' ?
H112 H113 2.37(6) . . ?
H113 H114 2.28(6) . . ?
H114 H115 2.27(6) . . ?
H115 H116 2.30(6) . . ?
H116 H126 2.50(5) . . ?
H122 H123 2.44(6) . . ?
H123 H124 2.31(6) . . ?
H124 H125 2.33(7) . . ?
H125 H126 2.34(7) . . ?
H126 H214 2.59(6) . '1 655' ?
H132 H133 2.24(6) . . ?
H133 H134 2.27(5) . . ?
H134 H135 2.42(5) . . ?
H135 H136 2.31(5) . . ?
H135 H222 2.58(5) . '3 766' ?
H212 H213 2.18(6) . . ?
H213 H214 2.20(6) . . ?
H214 H215 2.45(6) . . ?
H215 H216 2.35(5) . . ?
H222 H223 2.32(5) . . ?
H223 H224 2.35(5) . . ?
H224 H225 2.46(5) . . ?
H225 H226 2.27(5) . . ?
H232 H233 2.26(6) . . ?
H233 H234 2.20(5) . . ?
H234 H235 2.41(6) . . ?
H235 H236 2.31(6) . . ?

loop_
_geom_hbond_atom_site_label_D
_geom_hbond_atom_site_label_H
_geom_hbond_atom_site_label_A
_geom_hbond_site_symmetry_D
_geom_hbond_site_symmetry_H
_geom_hbond_site_symmetry_A
_geom_hbond_distance_DH
_geom_hbond_distance_HA
_geom_hbond_distance_DA
_geom_hbond_angle_DHA
_geom_hbond_publ_flag
? ? ? ? ? ? ? ? ? ? ?

loop_
_geom_torsion_atom_site_label_1
_geom_torsion_atom_site_label_2
_geom_torsion_atom_site_label_3
_geom_torsion_atom_site_label_4
_geom_torsion_site_symmetry_1
_geom_torsion_site_symmetry_2
_geom_torsion_site_symmetry_3
_geom_torsion_site_symmetry_4
_geom_torsion
_geom_torsion_publ_flag
? ? ? ? ? ? ? ? ? ?
